data_7020968
loop_
_publ_author_name
'Zhang, Dongdi'
'Zhao, Juan'
'Zhang, Yanhui'
'Hu, Xiaojing'
'Li, Longsheng'
'Ma, Pengtao'
'Wang, Jingping'
'Niu, Jingyang'

_publ_section_title
;
 Octamolybdate-supported tricarbonyl metal derivatives:
 [{H(2)Mo(8)O(30)}{M(CO)(3)}(2)](8-) (M = Mn(I) and Re(I)).
;
_journal_issue 8
_journal_name_full 'Dalton transactions (Cambridge, England : 2003)'
_journal_page_first 2696
_journal_page_last 2699
_journal_paper_doi 10.1039/c2dt32678g
_journal_volume 42
_journal_year 2013
_chemical_formula_sum 'C6 H46 Mn2 Mo8 N4 O48'
_chemical_formula_weight 1819.82
_chemical_name_systematic
;
?
;
_space_group_IT_number 2
_symmetry_cell_setting triclinic
_symmetry_space_group_name_Hall '-P 1'
_symmetry_space_group_name_H-M 'P -1'
_atom_sites_solution_hydrogens notdet
_atom_sites_solution_primary direct
_atom_sites_solution_secondary difmap
_audit_creation_method SHELXL-97
_cell_angle_alpha 110.481(7)
_cell_angle_beta 94.255(8)
_cell_angle_gamma 112.600(6)
_cell_formula_units_Z 1
_cell_length_a 9.348(5)
_cell_length_b 11.652(6)
_cell_length_c 13.167(7)
_cell_measurement_reflns_used 5135
_cell_measurement_temperature 296(2)
_cell_measurement_theta_max 28.36
_cell_measurement_theta_min 2.41
_cell_volume 1203.7(11)
_computing_cell_refinement 'Bruker SMART'
_computing_data_collection 'Bruker SMART'
_computing_data_reduction 'Bruker SAINT'
_computing_molecular_graphics 'Bruker SHELXTL'
_computing_publication_material 'Bruker SHELXTL'
_computing_structure_refinement 'SHELXL-97 (Sheldrick, 1997)'
_computing_structure_solution 'SHELXS-97 (Sheldrick, 1990)'
_diffrn_ambient_temperature 296(2)
_diffrn_measured_fraction_theta_full 0.988
_diffrn_measured_fraction_theta_max 0.988
_diffrn_measurement_device_type 'CCD area detector'
_diffrn_measurement_method 'phi and omega scans'
_diffrn_radiation_monochromator graphite
_diffrn_radiation_source 'fine-focus sealed tube'
_diffrn_radiation_type MoK\a
_diffrn_radiation_wavelength 0.71073
_diffrn_reflns_av_R_equivalents 0.0190
_diffrn_reflns_av_unetI/netI 0.0337
_diffrn_reflns_limit_h_max 11
_diffrn_reflns_limit_h_min -11
_diffrn_reflns_limit_k_max 13
_diffrn_reflns_limit_k_min -13
_diffrn_reflns_limit_l_max 15
_diffrn_reflns_limit_l_min -13
_diffrn_reflns_number 6066
_diffrn_reflns_theta_full 25.00
_diffrn_reflns_theta_max 25.00
_diffrn_reflns_theta_min 2.43
_exptl_absorpt_coefficient_mu 2.640
_exptl_absorpt_correction_T_max 0.7424
_exptl_absorpt_correction_T_min 0.6625
_exptl_absorpt_correction_type multi-scan
_exptl_absorpt_process_details SADABS
_exptl_crystal_colour yellow
_exptl_crystal_density_diffrn 2.502
_exptl_crystal_density_method 'not measured'
_exptl_crystal_description rod
_exptl_crystal_F_000 874
_exptl_crystal_size_max 0.17
_exptl_crystal_size_mid 0.13
_exptl_crystal_size_min 0.12
_refine_diff_density_max 0.789
_refine_diff_density_min -0.805
_refine_diff_density_rms 0.118
_refine_ls_extinction_method none
_refine_ls_goodness_of_fit_ref 1.009
_refine_ls_hydrogen_treatment noref
_refine_ls_matrix_type full
_refine_ls_number_parameters 307
_refine_ls_number_reflns 4185
_refine_ls_number_restraints 0
_refine_ls_restrained_S_all 1.009
_refine_ls_R_factor_all 0.0294
_refine_ls_R_factor_gt 0.0270
_refine_ls_shift/su_max 0.000
_refine_ls_shift/su_mean 0.000
_refine_ls_structure_factor_coef Fsqd
_refine_ls_weighting_details 'calc w=1/[\s^2^(Fo^2^)+(0.0447P)^2^+1.4024P] where P=(Fo^2^+2Fc^2^)/3'
_refine_ls_weighting_scheme calc
_refine_ls_wR_factor_gt 0.0736
_refine_ls_wR_factor_ref 0.0751
_reflns_number_gt 3863
_reflns_number_total 4185
_reflns_threshold_expression >2sigma(I)
_cod_data_source_file c2dt32678g.txt
_cod_data_source_block njy1
_cod_depositor_comments
;
The following automatic conversions were performed:

'_symmetry_cell_setting' value 'Triclinic' changed to 'triclinic'
according to /home/saulius/struct/CIF-dictionaries/cif_core.dic
dictionary named 'cif_core.dic' version 2.4.2 from
2011-04-26.

'_exptl_absorpt_correction_type' value 'Multi-scan'
changed to 'multi-scan' according to
/home/saulius/struct/CIF-dictionaries/cif_core.dic dictionary named
'cif_core.dic' version 2.4.2 from 2011-04-26.

Automatic conversion script
Id: cif_fix_values 1891 2012-01-12 08:04:46Z andrius 
;
_cod_original_sg_symbol_H-M P-1
_cod_database_code 7020968

loop_
_symmetry_equiv_pos_as_xyz
'x, y, z'
'-x, -y, -z'

loop_
_atom_site_label
_atom_site_type_symbol
_atom_site_fract_x
_atom_site_fract_y
_atom_site_fract_z
_atom_site_U_iso_or_equiv
_atom_site_adp_type
_atom_site_occupancy
_atom_site_symmetry_multiplicity
_atom_site_calc_flag
Mo1 Mo 0.19848(4) 0.59785(3) 0.15798(2) 0.01724(10) Uani 1 1 d
Mo2 Mo 0.11920(4) 0.24435(3) 0.04445(3) 0.01924(10) Uani 1 1 d
Mo3 Mo -0.10366(4) 0.34061(3) 0.21486(3) 0.02007(10) Uani 1 1 d
Mo4 Mo -0.21850(4) 0.58416(3) 0.15014(3) 0.01983(10) Uani 1 1 d
Mn1 Mn 0.28230(7) 0.44815(6) 0.30873(5) 0.02169(14) Uani 1 1 d
O1 O 0.3638(3) 0.7410(3) 0.2421(2) 0.0282(6) Uani 1 1 d
O2 O 0.2247(3) 0.5707(3) 0.0197(2) 0.0229(6) Uani 1 1 d
O3 O 0.2987(3) 0.4619(3) 0.1597(2) 0.0201(5) Uani 1 1 d
O4 O 0.0445(3) 0.6517(3) 0.1634(2) 0.0235(6) Uani 1 1 d
O5 O 0.0011(3) 0.3812(3) 0.0787(2) 0.0197(5) Uani 1 1 d
O6 O 0.1348(3) 0.5340(3) 0.2880(2) 0.0203(5) Uani 1 1 d
O7 O 0.1818(3) 0.3056(3) -0.0661(2) 0.0242(6) Uani 1 1 d
O8 O -0.0531(3) 0.1028(3) -0.0290(2) 0.0317(7) Uani 1 1 d
O9 O 0.2589(3) 0.1881(3) 0.0660(2) 0.0294(6) Uani 1 1 d
O10 O 0.0741(3) 0.2813(3) 0.1982(2) 0.0213(5) Uani 1 1 d
O11 O -0.2568(3) 0.1851(3) 0.1314(3) 0.0326(7) Uani 1 1 d
O12 O -0.1050(4) 0.3556(3) 0.3484(2) 0.0336(7) Uani 1 1 d
O13 O -0.1880(3) 0.4577(3) 0.2011(2) 0.0239(6) Uani 1 1 d
O14 O -0.1846(4) 0.7124(3) 0.2772(2) 0.0371(7) Uani 1 1 d
O15 O -0.4218(3) 0.5024(3) 0.1088(3) 0.0338(7) Uani 1 1 d
O16 O 0.2140(4) 0.4228(4) 0.5169(3) 0.0478(9) Uani 1 1 d
O17 O 0.4768(5) 0.2995(4) 0.3067(3) 0.0540(10) Uani 1 1 d
O18 O 0.5626(4) 0.7078(4) 0.4445(3) 0.0561(10) Uani 1 1 d
C1 C 0.2373(5) 0.4317(4) 0.4356(3) 0.0291(9) Uani 1 1 d
C2 C 0.4008(5) 0.3568(4) 0.3054(3) 0.0312(9) Uani 1 1 d
C3 C 0.4545(5) 0.6058(5) 0.3915(4) 0.0314(10) Uani 1 1 d
O1W O 0.1716(5) 0.7302(3) 0.4835(3) 0.0472(9) Uani 1 1 d
O2W O 0.4914(4) 0.1917(3) -0.0526(3) 0.0448(8) Uani 1 1 d
O3W O 0.0243(5) 0.0824(4) 0.2803(3) 0.0539(9) Uani 1 1 d
O4W O -0.3936(5) -0.0174(4) -0.1120(4) 0.0624(11) Uani 1 1 d
O5W O -0.2939(5) 0.9139(4) 0.2687(4) 0.0647(11) Uani 1 1 d
O6W O 0.2291(5) 0.9558(4) 0.2771(3) 0.0602(10) Uani 1 1 d
N1 N -0.0192(6) 0.8729(4) 0.4983(3) 0.0521(12) Uani 1 1 d
N2 N 0.5329(6) 1.0384(5) 0.4112(4) 0.0635(14) Uani 1 1 d

loop_
_atom_site_aniso_label
_atom_site_aniso_U_11
_atom_site_aniso_U_22
_atom_site_aniso_U_33
_atom_site_aniso_U_23
_atom_site_aniso_U_13
_atom_site_aniso_U_12
Mo1 0.01358(17) 0.02064(18) 0.01796(17) 0.00968(13) 0.00125(12) 0.00684(14)
Mo2 0.01729(18) 0.02123(18) 0.02126(18) 0.01069(14) 0.00309(13) 0.00900(14)
Mo3 0.01587(18) 0.02671(19) 0.02233(18) 0.01532(15) 0.00491(13) 0.00921(14)
Mo4 0.01738(18) 0.02808(19) 0.02011(18) 0.01267(14) 0.00613(13) 0.01317(14)
Mn1 0.0183(3) 0.0286(3) 0.0206(3) 0.0125(2) 0.0001(2) 0.0113(3)
O1 0.0235(15) 0.0276(15) 0.0252(14) 0.0089(12) 0.0002(12) 0.0060(12)
O2 0.0228(14) 0.0270(14) 0.0229(13) 0.0139(12) 0.0062(11) 0.0115(12)
O3 0.0171(13) 0.0252(14) 0.0193(13) 0.0111(11) 0.0022(10) 0.0092(11)
O4 0.0180(13) 0.0277(14) 0.0294(15) 0.0159(12) 0.0051(11) 0.0110(12)
O5 0.0157(13) 0.0246(14) 0.0216(13) 0.0119(11) 0.0041(10) 0.0095(11)
O6 0.0179(13) 0.0268(14) 0.0202(13) 0.0121(11) 0.0027(10) 0.0119(11)
O7 0.0253(15) 0.0281(14) 0.0243(14) 0.0134(12) 0.0075(11) 0.0141(12)
O8 0.0266(16) 0.0281(15) 0.0348(16) 0.0113(13) 0.0044(13) 0.0084(13)
O9 0.0271(15) 0.0362(16) 0.0360(16) 0.0201(13) 0.0083(12) 0.0201(13)
O10 0.0186(13) 0.0265(14) 0.0228(13) 0.0147(11) 0.0043(10) 0.0100(11)
O11 0.0212(15) 0.0308(16) 0.0431(18) 0.0164(14) 0.0061(13) 0.0078(13)
O12 0.0350(17) 0.0521(19) 0.0303(16) 0.0281(15) 0.0130(13) 0.0245(15)
O13 0.0194(14) 0.0327(15) 0.0292(14) 0.0189(12) 0.0099(11) 0.0146(12)
O14 0.054(2) 0.0399(18) 0.0238(15) 0.0131(13) 0.0126(14) 0.0267(16)
O15 0.0187(15) 0.0513(19) 0.0428(18) 0.0289(15) 0.0094(13) 0.0176(14)
O16 0.054(2) 0.068(2) 0.0314(18) 0.0305(18) 0.0112(16) 0.0267(19)
O17 0.056(2) 0.062(2) 0.052(2) 0.0156(19) -0.0020(18) 0.044(2)
O18 0.037(2) 0.043(2) 0.059(2) 0.0106(18) -0.0148(18) 0.0032(18)
C1 0.025(2) 0.034(2) 0.029(2) 0.0151(18) 0.0005(17) 0.0132(18)
C2 0.028(2) 0.038(2) 0.028(2) 0.0134(19) -0.0008(17) 0.017(2)
C3 0.026(2) 0.039(3) 0.034(2) 0.018(2) 0.0018(19) 0.016(2)
O1W 0.063(2) 0.045(2) 0.0314(17) 0.0169(15) 0.0173(16) 0.0199(18)
O2W 0.0399(19) 0.044(2) 0.054(2) 0.0224(17) 0.0196(16) 0.0182(16)
O3W 0.053(2) 0.054(2) 0.072(3) 0.039(2) 0.0212(19) 0.0274(19)
O4W 0.049(2) 0.062(2) 0.070(3) 0.023(2) 0.008(2) 0.021(2)
O5W 0.049(2) 0.055(2) 0.081(3) 0.023(2) 0.010(2) 0.020(2)
O6W 0.068(3) 0.051(2) 0.066(3) 0.023(2) 0.011(2) 0.031(2)
N1 0.069(3) 0.042(2) 0.029(2) 0.0104(19) -0.010(2) 0.016(2)
N2 0.047(3) 0.044(3) 0.069(3) -0.002(2) 0.003(2) 0.014(2)

loop_
_atom_type_symbol
_atom_type_description
_atom_type_scat_dispersion_real
_atom_type_scat_dispersion_imag
_atom_type_scat_source
C C 0.0033 0.0016 'International Tables Vol C Tables 4.2.6.8 and 6.1.1.4'
H H 0.0000 0.0000 'International Tables Vol C Tables 4.2.6.8 and 6.1.1.4'
N N 0.0061 0.0033 'International Tables Vol C Tables 4.2.6.8 and 6.1.1.4'
O O 0.0106 0.0060 'International Tables Vol C Tables 4.2.6.8 and 6.1.1.4'
Mn Mn 0.3368 0.7283 'International Tables Vol C Tables 4.2.6.8 and 6.1.1.4'
Mo Mo -1.6832 0.6857 'International Tables Vol C Tables 4.2.6.8 and 6.1.1.4'

loop_
_geom_angle_atom_site_label_1
_geom_angle_atom_site_label_2
_geom_angle_atom_site_label_3
_geom_angle
_geom_angle_site_symmetry_1
_geom_angle_site_symmetry_3
O1 Mo1 O4 103.93(14) . .
O1 Mo1 O2 104.57(13) . .
O4 Mo1 O2 102.80(12) . .
O1 Mo1 O6 94.74(12) . .
O4 Mo1 O6 88.90(11) . .
O2 Mo1 O6 154.03(11) . .
O1 Mo1 O3 94.90(13) . .
O4 Mo1 O3 154.30(11) . .
O2 Mo1 O3 88.92(11) . .
O6 Mo1 O3 72.04(10) . .
O1 Mo1 O5 162.94(11) . .
O4 Mo1 O5 86.61(11) . .
O2 Mo1 O5 85.68(11) . .
O6 Mo1 O5 71.77(10) . .
O3 Mo1 O5 71.35(10) . .
O8 Mo2 O9 106.11(15) . .
O8 Mo2 O7 101.47(14) . .
O9 Mo2 O7 100.82(13) . .
O8 Mo2 O10 97.78(13) . .
O9 Mo2 O10 95.71(12) . .
O7 Mo2 O10 149.93(11) . .
O8 Mo2 O5 93.45(13) . .
O9 Mo2 O5 157.70(12) . .
O7 Mo2 O5 85.28(11) . .
O10 Mo2 O5 70.62(10) . .
O8 Mo2 O3 162.63(12) . .
O9 Mo2 O3 89.65(12) . .
O7 Mo2 O3 82.18(11) . .
O10 Mo2 O3 72.92(10) . .
O5 Mo2 O3 69.78(10) . .
O12 Mo3 O11 105.44(15) . .
O12 Mo3 O13 103.35(13) . .
O11 Mo3 O13 101.12(14) . .
O12 Mo3 O10 96.94(12) . .
O11 Mo3 O10 96.67(13) . .
O13 Mo3 O10 148.21(11) . .
O12 Mo3 O5 156.25(13) . .
O11 Mo3 O5 96.26(13) . .
O13 Mo3 O5 81.36(11) . .
O10 Mo3 O5 70.62(10) . .
O12 Mo3 O6 87.30(13) . .
O11 Mo3 O6 164.35(12) . .
O13 Mo3 O6 84.31(11) . .
O10 Mo3 O6 72.36(11) . .
O5 Mo3 O6 69.84(9) . .
O15 Mo4 O14 102.63(16) . .
O15 Mo4 O13 97.46(13) . .
O14 Mo4 O13 98.94(13) . .
O15 Mo4 O7 98.34(13) . 2_565
O14 Mo4 O7 96.38(14) . 2_565
O13 Mo4 O7 154.98(11) . 2_565
O15 Mo4 O4 165.56(13) . .
O14 Mo4 O4 91.81(14) . .
O13 Mo4 O4 80.08(11) . .
O7 Mo4 O4 79.78(10) 2_565 .
O15 Mo4 O2 85.62(13) . 2_565
O14 Mo4 O2 171.48(14) . 2_565
O13 Mo4 O2 81.87(11) . 2_565
O7 Mo4 O2 80.13(11) 2_565 2_565
O4 Mo4 O2 79.95(10) . 2_565
C3 Mn1 C2 89.9(2) . .
C3 Mn1 C1 89.3(2) . .
C2 Mn1 C1 89.0(2) . .
C3 Mn1 O3 96.02(16) . .
C2 Mn1 O3 97.65(16) . .
C1 Mn1 O3 171.46(15) . .
C3 Mn1 O6 96.06(16) . .
C2 Mn1 O6 171.59(15) . .
C1 Mn1 O6 96.97(15) . .
O3 Mn1 O6 75.86(10) . .
C3 Mn1 O10 170.83(15) . .
C2 Mn1 O10 96.85(16) . .
C1 Mn1 O10 97.00(16) . .
O3 Mn1 O10 76.98(10) . .
O6 Mn1 O10 76.63(11) . .
Mo1 O2 Mo4 146.04(14) . 2_565
Mn1 O3 Mo1 104.28(11) . .
Mn1 O3 Mo2 98.47(11) . .
Mo1 O3 Mo2 109.06(11) . .
Mo1 O4 Mo4 144.44(15) . .
Mo2 O5 Mo3 99.27(10) . .
Mo2 O5 Mo1 106.69(11) . .
Mo3 O5 Mo1 106.50(10) . .
Mn1 O6 Mo1 104.16(11) . .
Mn1 O6 Mo3 98.86(11) . .
Mo1 O6 Mo3 108.36(11) . .
Mo2 O7 Mo4 158.93(16) . 2_565
Mo3 O10 Mo2 112.28(12) . .
Mo3 O10 Mn1 106.43(12) . .
Mo2 O10 Mn1 105.19(12) . .
Mo3 O13 Mo4 157.73(16) . .
O16 C1 Mn1 177.8(4) . .
O17 C2 Mn1 178.0(4) . .
O18 C3 Mn1 178.6(4) . .

loop_
_geom_bond_atom_site_label_1
_geom_bond_atom_site_label_2
_geom_bond_distance
_geom_bond_site_symmetry_2
Mo1 O1 1.694(3) .
Mo1 O4 1.775(3) .
Mo1 O2 1.789(3) .
Mo1 O6 2.131(3) .
Mo1 O3 2.133(3) .
Mo1 O5 2.271(3) .
Mo2 O8 1.691(3) .
Mo2 O9 1.718(3) .
Mo2 O7 1.872(3) .
Mo2 O10 2.029(3) .
Mo2 O5 2.212(3) .
Mo2 O3 2.281(3) .
Mo3 O12 1.706(3) .
Mo3 O11 1.709(3) .
Mo3 O13 1.869(3) .
Mo3 O10 2.030(3) .
Mo3 O5 2.212(3) .
Mo3 O6 2.297(3) .
Mo4 O15 1.705(3) .
Mo4 O14 1.714(3) .
Mo4 O13 1.921(3) .
Mo4 O7 1.925(3) 2_565
Mo4 O4 2.246(3) .
Mo4 O2 2.310(3) 2_565
Mn1 C3 1.794(5) .
Mn1 C2 1.802(4) .
Mn1 C1 1.809(4) .
Mn1 O3 2.036(3) .
Mn1 O6 2.042(3) .
Mn1 O10 2.092(3) .
O2 Mo4 2.310(3) 2_565
O7 Mo4 1.925(3) 2_565
O16 C1 1.140(5) .
O17 C2 1.149(5) .
O18 C3 1.146(5) .
